data_4020148
loop_
_publ_author_name
'Xuefeng Mei'
'Christian Wolf'

_journal_name_full 'Journal of Organic Chemistry'
_journal_page_first 2299
_journal_page_last 2305
_journal_paper_doi 10.1021/jo0479361
_journal_volume 70
_journal_year 2005
_chemical_formula_sum 'C54 H42 Cl4 N2 O2'
_chemical_formula_weight 892.70
_chemical_name_systematic
;
 1,8-Bis(3,3'-bis(3,5-dimethylphenyl)-9,9'-diacridyl)
naphthalene N,N-dioxides
;
_space_group_IT_number 13
_symmetry_cell_setting monoclinic
_symmetry_space_group_name_Hall '-P 2yac'
_symmetry_space_group_name_H-M 'P 1 2/n 1'
_atom_sites_solution_hydrogens geom
_atom_sites_solution_primary direct
_atom_sites_solution_secondary difmap
_cell_angle_alpha 90.00
_cell_angle_beta 113.116(2)
_cell_angle_gamma 90.00
_cell_formula_units_Z 2
_cell_length_a 13.8017(12)
_cell_length_b 11.3080(10)
_cell_length_c 15.0290(14)
_cell_measurement_temperature 187(2)
_cell_volume 2157.2(3)
_diffrn_ambient_temperature 187(2)
_diffrn_detector_area_resol_mean ?
_diffrn_measurement_device_type ?
_diffrn_measurement_method ?
_diffrn_radiation_monochromator graphite
_diffrn_radiation_source 'fine-focus sealed tube'
_diffrn_radiation_type MoK\a
_diffrn_radiation_wavelength 0.71073
_diffrn_reflns_av_R_equivalents 0.0460
_diffrn_reflns_av_sigmaI/netI 0.0357
_diffrn_reflns_limit_h_max 16
_diffrn_reflns_limit_h_min -16
_diffrn_reflns_limit_k_max 13
_diffrn_reflns_limit_k_min -13
_diffrn_reflns_limit_l_max 17
_diffrn_reflns_limit_l_min -17
_diffrn_reflns_number 15792
_diffrn_reflns_theta_max 25.00
_diffrn_reflns_theta_min 1.70
_diffrn_standards_decay_% ?
_diffrn_standards_interval_count ?
_diffrn_standards_interval_time ?
_diffrn_standards_number ?
_exptl_absorpt_coefficient_mu 0.321
_exptl_absorpt_correction_T_max 0.9686
_exptl_absorpt_correction_T_min 0.9098
_exptl_absorpt_correction_type multi-scan
_exptl_absorpt_process_details 'SADABS, G.Sheldrick (1999)'
_exptl_crystal_density_diffrn 1.374
_exptl_crystal_density_meas ?
_exptl_crystal_density_method 'not measured'
_exptl_crystal_F_000 928
_exptl_crystal_size_max 0.30
_exptl_crystal_size_mid 0.10
_exptl_crystal_size_min 0.10
_refine_ls_extinction_coef ?
_refine_ls_extinction_method none
_refine_ls_goodness_of_fit_ref 1.103
_refine_ls_hydrogen_treatment mixed
_refine_ls_matrix_type full
_refine_ls_number_parameters 281
_refine_ls_number_reflns 3809
_refine_ls_number_restraints 0
_refine_ls_restrained_S_all 1.103
_refine_ls_R_factor_all 0.0954
_refine_ls_R_factor_gt 0.0619
_refine_ls_shift/su_max 0.000
_refine_ls_shift/su_mean 0.000
_refine_ls_structure_factor_coef Fsqd
_refine_ls_weighting_details 'calc w=1/[\s^2^(Fo^2^)+(0.1085P)^2^+0.6508P] where P=(Fo^2^+2Fc^2^)/3'
_refine_ls_weighting_scheme calc
_refine_ls_wR_factor_gt 0.1789
_refine_ls_wR_factor_ref 0.1958
_reflns_number_gt 2583
_reflns_number_total 3809
_reflns_threshold_expression >2sigma(I)
_cod_depositor_comments
;
The following automatic conversions were performed:
'_symmetry_cell_setting' value 'MOnoclinic' changed to 'monoclinic'
according to '/home/saulius/struct/CIF-dictionaries/cif_core.dic'
dictionary named 'cif_core.dic' version 2.4.1 from 2010-06-29.

Automatic conversion script
Id: cif_fix_enum 1527 2010-12-29 10:47:43Z saulius 
;
_cod_original_sg_symbol_H-M 'P 2/n'
_cod_database_code 4020148

loop_
_symmetry_equiv_pos_as_xyz
'x, y, z'
'-x+1/2, y, -z+1/2'
'-x, -y, -z'
'x-1/2, -y, z-1/2'

loop_
_atom_site_label
_atom_site_type_symbol
_atom_site_fract_x
_atom_site_fract_y
_atom_site_fract_z
_atom_site_U_iso_or_equiv
_atom_site_adp_type
_atom_site_occupancy
_atom_site_symmetry_multiplicity
_atom_site_calc_flag
_atom_site_refinement_flags
_atom_site_disorder_assembly
_atom_site_disorder_group
Cl1S Cl 0.74634(9) 0.23637(13) 0.37443(10) 0.0935(5) Uani 1 1 d . . .
Cl2S Cl 0.89013(12) 0.06572(12) 0.49782(10) 0.1008(5) Uani 1 1 d . . .
O1 O 0.28382(19) 0.6303(2) 0.12208(19) 0.0549(7) Uani 1 1 d . . .
N1 N 0.26435(18) 0.5194(2) 0.12751(16) 0.0321(6) Uani 1 1 d . . .
C1 C 0.2072(2) 0.1493(3) 0.1578(2) 0.0353(7) Uani 1 1 d . . .
C1S C 0.8429(4) 0.2082(4) 0.4904(3) 0.0781(13) Uani 1 1 d . . .
H1S1 H 0.9017 0.2649 0.5045 0.094 Uiso 1 1 calc R . .
H1S2 H 0.8122 0.2196 0.5393 0.094 Uiso 1 1 calc R . .
C2 C 0.1597(3) 0.0845(3) 0.0746(3) 0.0485(9) Uani 1 1 d . . .
H2 H 0.1279 0.1243 0.0144 0.058 Uiso 1 1 calc R . .
C3 C 0.1571(3) -0.0404(3) 0.0771(3) 0.0621(11) Uani 1 1 d . . .
H3 H 0.1222 -0.0838 0.0191 0.074 Uiso 1 1 calc R . .
C4 C 0.2039(3) -0.0977(3) 0.1614(3) 0.0572(11) Uani 1 1 d . . .
H4 H 0.2061 -0.1817 0.1616 0.069 Uiso 1 1 calc R . .
C5 C 0.2500 -0.0357(4) 0.2500 0.0432(12) Uani 1 2 d S . .
C6 C 0.2500 0.0908(3) 0.2500 0.0324(10) Uani 1 2 d S . .
C7 C 0.2238(2) 0.2776(2) 0.14577(19) 0.0312(7) Uani 1 1 d . . .
C8 C 0.1454(2) 0.3630(2) 0.1320(2) 0.0308(7) Uani 1 1 d . . .
C9 C 0.0435(2) 0.3363(3) 0.1278(2) 0.0350(7) Uani 1 1 d . . .
H9 H 0.0232 0.2559 0.1265 0.042 Uiso 1 1 calc R . .
C10 C -0.0260(2) 0.4224(3) 0.1255(2) 0.0366(7) Uani 1 1 d . . .
H10 H -0.0935 0.4007 0.1228 0.044 Uiso 1 1 calc R . .
C11 C 0.0001(2) 0.5445(3) 0.1270(2) 0.0327(7) Uani 1 1 d . . .
C12 C 0.0952(2) 0.5726(3) 0.1231(2) 0.0329(7) Uani 1 1 d . . .
H12 H 0.1117 0.6532 0.1180 0.039 Uiso 1 1 calc R . .
C13 C 0.1684(2) 0.4853(2) 0.12643(19) 0.0304(7) Uani 1 1 d . . .
C14 C 0.3408(2) 0.4370(3) 0.1364(2) 0.0319(7) Uani 1 1 d . . .
C15 C 0.4399(2) 0.4747(3) 0.1395(2) 0.0365(7) Uani 1 1 d . . .
H15 H 0.4530 0.5565 0.1346 0.044 Uiso 1 1 calc R . .
C16 C 0.5162(3) 0.3941(3) 0.1493(2) 0.0420(8) Uani 1 1 d . . .
H16 H 0.5828 0.4199 0.1521 0.050 Uiso 1 1 calc R . .
C17 C 0.4979(3) 0.2732(3) 0.1553(2) 0.0417(8) Uani 1 1 d . . .
H17 H 0.5518 0.2178 0.1611 0.050 Uiso 1 1 calc R . .
C18 C 0.4037(2) 0.2343(3) 0.1531(2) 0.0370(7) Uani 1 1 d . . .
H18 H 0.3928 0.1519 0.1568 0.044 Uiso 1 1 calc R . .
C19 C 0.3212(2) 0.3146(2) 0.14527(19) 0.0319(7) Uani 1 1 d . . .
C20 C -0.0705(2) 0.6386(3) 0.1376(2) 0.0342(7) Uani 1 1 d . . .
C21 C -0.0293(2) 0.7485(3) 0.1757(2) 0.0402(8) Uani 1 1 d . . .
H21 H 0.0442 0.7618 0.1959 0.048 Uiso 1 1 calc R . .
C22 C -0.0927(3) 0.8394(3) 0.1850(2) 0.0411(8) Uani 1 1 d . . .
C23 C -0.1996(2) 0.8168(3) 0.1575(2) 0.0408(8) Uani 1 1 d . . .
H23 H -0.2442 0.8782 0.1623 0.049 Uiso 1 1 calc R . .
C24 C -0.2428(2) 0.7062(3) 0.1231(2) 0.0411(8) Uani 1 1 d . . .
C25 C -0.1781(2) 0.6198(3) 0.1125(2) 0.0367(7) Uani 1 1 d . . .
H25 H -0.2074 0.5450 0.0875 0.044 Uiso 1 1 calc R . .
C26 C -0.0463(3) 0.9584(3) 0.2247(3) 0.0594(10) Uani 1 1 d . . .
H26A H 0.0295 0.9576 0.2400 0.089 Uiso 0.50 1 calc PR . .
H26B H -0.0583 0.9750 0.2836 0.089 Uiso 0.50 1 calc PR . .
H26C H -0.0801 1.0197 0.1764 0.089 Uiso 0.50 1 calc PR . .
H26D H -0.1021 1.0106 0.2267 0.089 Uiso 0.50 1 calc PR . .
H26E H -0.0143 0.9932 0.1831 0.089 Uiso 0.50 1 calc PR . .
H26F H 0.0075 0.9485 0.2903 0.089 Uiso 0.50 1 calc PR . .
C27 C -0.3573(3) 0.6836(4) 0.1030(3) 0.0550(10) Uani 1 1 d . . .
H27A H -0.3894 0.7560 0.1148 0.082 Uiso 0.50 1 calc PR . .
H27B H -0.3626 0.6207 0.1457 0.082 Uiso 0.50 1 calc PR . .
H27C H -0.3943 0.6593 0.0354 0.082 Uiso 0.50 1 calc PR . .
H27D H -0.3748 0.6013 0.0825 0.082 Uiso 0.50 1 calc PR . .
H27E H -0.4016 0.7366 0.0515 0.082 Uiso 0.50 1 calc PR . .
H27F H -0.3699 0.6980 0.1618 0.082 Uiso 0.50 1 calc PR . .
